data_1547695
loop_
_publ_author_name
'Ziegler, Doroth\'ee S'
'Greiner, Robert'
'Lumpe, Henning'
'Kqiku, Laura'
'Karaghiosoff, Konstantin'
'Knochel, Paul'

_publ_section_title
;
 Directed Zincation or Magnesiation of the 2-Pyridone and
 2,7-Naphthyridone Scaffold Using TMP Bases.
;
_journal_issue 21
_journal_name_full 'Organic letters'
_journal_page_first 5760
_journal_page_last 5763
_journal_paper_doi 10.1021/acs.orglett.7b02690
_journal_volume 19
_journal_year 2017
_chemical_formula_moiety 'C12 H13 I N2 O3'
_chemical_formula_sum 'C12 H13 I N2 O3'
_chemical_formula_weight 360.14
_chemical_name_systematic
;
3-iodo-2-((2-methoxyethoxy)methyl)-2,7-naphthyridin-1(2H)-one
;
_space_group_crystal_system triclinic
_space_group_IT_number 2
_space_group_name_Hall '-P 1'
_space_group_name_H-M_alt 'P -1'
_symmetry_space_group_name_Hall '-P 1'
_symmetry_space_group_name_H-M 'P -1'
_atom_sites_solution_hydrogens geom
_audit_creation_method SHELXL-2014
_cell_angle_alpha 113.998(2)
_cell_angle_beta 91.780(2)
_cell_angle_gamma 111.582(2)
_cell_formula_units_Z 2
_cell_length_a 8.5985(2)
_cell_length_b 8.9813(2)
_cell_length_c 10.1508(2)
_cell_measurement_reflns_used 5581
_cell_measurement_temperature 173(2)
_cell_measurement_theta_max 32.0460
_cell_measurement_theta_min 4.5080
_cell_volume 650.70(3)
_computing_cell_refinement
;
CrysAlisPro, Agilent Technologies,
Version 1.171.37.33 (release 27-03-2014 CrysAlis171 .NET)
(compiled Mar 27 2014,17:12:48)
;
_computing_data_collection
;
CrysAlisPro, Agilent Technologies,
Version 1.171.37.33 (release 27-03-2014 CrysAlis171 .NET)
(compiled Mar 27 2014,17:12:48)
;
_computing_data_reduction
;
CrysAlisPro, Agilent Technologies,
Version 1.171.37.33 (release 27-03-2014 CrysAlis171 .NET)
(compiled Mar 27 2014,17:12:48)
;
_computing_molecular_graphics
;
'ORTEP (M. N. Burnett, C. K. Johnson, ORTEP-III: Oak Ridge Thermal Ellipsoid
# Plot Program for Crystal Structure Illustrations, Oak Ridge National
# Laboratory Report ORNL-6895, 1996). Windows version (L. J. Farrugia, Univ.
# Glasgow) used --- SCHAKAL (E. Keller, University of  Freiburg (Breisgau),
# Germany, 1995)'
;
_computing_publication_material
;
PLATON (A. L. Spek, Acta Crystallogr, Sect. A, 1990, 46, C34, 1995 version).
# --- T.B.Cohen, Pure Appl. Chem. 1996,68,2339-2359 (atomic masses).
;
_computing_structure_refinement 'SHELXL-2014 (Sheldrick, 2014)'
_computing_structure_solution 'SHELXS-97 (Sheldrick, 1990)'
_diffrn_ambient_temperature 173(2)
_diffrn_detector_area_resol_mean 15.9809
_diffrn_measured_fraction_theta_full 0.992
_diffrn_measured_fraction_theta_max 0.995
_diffrn_measurement_device_type 'Xcalibur, Sapphire3'
_diffrn_measurement_method '\w scans'
_diffrn_radiation_type MoK\a
_diffrn_radiation_wavelength 0.71073
_diffrn_reflns_av_R_equivalents 0.0320
_diffrn_reflns_av_unetI/netI 0.0315
_diffrn_reflns_Laue_measured_fraction_full 0.992
_diffrn_reflns_Laue_measured_fraction_max 0.995
_diffrn_reflns_limit_h_max 12
_diffrn_reflns_limit_h_min -12
_diffrn_reflns_limit_k_max 12
_diffrn_reflns_limit_k_min -12
_diffrn_reflns_limit_l_max 14
_diffrn_reflns_limit_l_min -14
_diffrn_reflns_number 12980
_diffrn_reflns_point_group_measured_fraction_full 0.992
_diffrn_reflns_point_group_measured_fraction_max 0.995
_diffrn_reflns_theta_full 25.242
_diffrn_reflns_theta_max 30.508
_diffrn_reflns_theta_min 4.152
_diffrn_source 'Enhance (Mo) X-ray Source'
_exptl_absorpt_coefficient_mu 2.463
_exptl_absorpt_correction_T_max 1.00000
_exptl_absorpt_correction_T_min 0.70049
_exptl_absorpt_correction_type multi-scan
_exptl_absorpt_process_details
;
CrysAlisPro, Agilent Technologies,
Version 1.171.37.33 (release 27-03-2014 CrysAlis171 .NET)
(compiled Mar 27 2014,17:12:48)
Empirical absorption correction using spherical harmonics,
implemented in SCALE3 ABSPACK scaling algorithm.
;
_exptl_crystal_colour colorless
_exptl_crystal_density_diffrn 1.838
_exptl_crystal_description block
_exptl_crystal_F_000 352
_exptl_crystal_size_max 0.421
_exptl_crystal_size_mid 0.169
_exptl_crystal_size_min 0.114
_refine_diff_density_max 0.526
_refine_diff_density_min -0.759
_refine_diff_density_rms 0.091
_refine_ls_extinction_method none
_refine_ls_goodness_of_fit_ref 1.041
_refine_ls_hydrogen_treatment mixed
_refine_ls_matrix_type full
_refine_ls_number_parameters 172
_refine_ls_number_reflns 3946
_refine_ls_number_restraints 0
_refine_ls_restrained_S_all 1.041
_refine_ls_R_factor_all 0.0253
_refine_ls_R_factor_gt 0.0214
_refine_ls_shift/su_max 0.000
_refine_ls_shift/su_mean 0.000
_refine_ls_structure_factor_coef Fsqd
_refine_ls_weighting_details 'w=1/[\s^2^(Fo^2^)+(0.0229P)^2^] where P=(Fo^2^+2Fc^2^)/3'
_refine_ls_weighting_scheme calc
_refine_ls_wR_factor_gt 0.0480
_refine_ls_wR_factor_ref 0.0499
_reflns_Friedel_coverage 0.000
_reflns_number_gt 3629
_reflns_number_total 3946
_reflns_threshold_expression 'I > 2\s(I)'
_cod_data_source_file ol7b02690_si_002.cif
_cod_data_source_block test1
_cod_depositor_comments 'Adding full bibliography for 1547695.cif.'
_cod_database_code 1547695
_shelx_space_group_comment
;
The symmetry employed for this shelxl refinement is uniquely defined
by the following loop, which should always be used as a source of
symmetry information in preference to the above space-group names.
They are only intended as comments.
;
_shelx_estimated_absorpt_t_min 0.424
_shelx_estimated_absorpt_t_max 0.767
_shelxl_version_number 2014-3

loop_
_space_group_symop_operation_xyz
'x, y, z'
'-x, -y, -z'

loop_
_atom_site_label
_atom_site_type_symbol
_atom_site_fract_x
_atom_site_fract_y
_atom_site_fract_z
_atom_site_U_iso_or_equiv
_atom_site_adp_type
_atom_site_occupancy
_atom_site_site_symmetry_order
_atom_site_calc_flag
_atom_site_refinement_flags_posn
_atom_site_refinement_flags_adp
I1 I -0.03559(2) -0.29295(2) -0.01712(2) 0.02497(4) Uani 1 1 d . .
C1 C 0.1864(2) -0.0703(2) 0.0071(2) 0.0215(3) Uani 1 1 d . .
O2 O 0.15913(17) 0.06339(18) 0.34726(15) 0.0311(3) Uani 1 1 d . .
N1 N 0.29919(19) 0.0439(2) 0.14369(17) 0.0227(3) Uani 1 1 d . .
O3 O -0.04776(19) 0.2585(2) 0.45506(15) 0.0365(3) Uani 1 1 d . .
C7 C 0.4715(2) 0.2230(2) 0.0324(2) 0.0221(3) Uani 1 1 d . .
C3 C 0.3534(2) 0.1083(2) -0.1027(2) 0.0215(3) Uani 1 1 d . .
O1 O 0.54205(18) 0.2961(2) 0.28519(16) 0.0386(4) Uani 1 1 d . .
N2 N 0.6460(2) 0.4075(2) -0.0710(2) 0.0300(3) Uani 1 1 d . .
C11 C 0.1065(3) 0.2927(3) 0.5389(2) 0.0342(4) Uani 1 1 d . .
H11A H 0.0811(5) 0.2125(13) 0.5932(9) 0.041 Uiso 1 1 calc R U
H11B H 0.1633(10) 0.426(2) 0.6181(13) 0.041 Uiso 1 1 calc R U
C6 C 0.6160(2) 0.3686(3) 0.0410(2) 0.0277(4) Uani 1 1 d . .
H6 H 0.697(2) 0.444(2) 0.132(2) 0.033 Uiso 1 1 calc R U
C2 C 0.2091(2) -0.0426(2) -0.1123(2) 0.0233(3) Uani 1 1 d . .
H2 H 0.1357(19) -0.117(2) -0.196(2) 0.028 Uiso 1 1 calc R U
C4 C 0.3840(2) 0.1522(3) -0.2200(2) 0.0266(4) Uani 1 1 d . .
H4 H 0.3071(19) 0.0816(18) -0.311(2) 0.032 Uiso 1 1 calc R U
C8 C 0.4454(2) 0.1954(3) 0.1636(2) 0.0258(4) Uani 1 1 d . .
C9 C 0.2756(2) 0.0063(3) 0.2713(2) 0.0284(4) Uani 1 1 d . .
H9A H 0.2360(7) -0.121(2) 0.2380(6) 0.034 Uiso 1 1 calc R U
H9B H 0.3848(18) 0.0647(10) 0.3386(11) 0.034 Uiso 1 1 calc R U
C5 C 0.5277(3) 0.2995(3) -0.1994(2) 0.0299(4) Uani 1 1 d . .
H5 H 0.5460(5) 0.3285(8) -0.282(2) 0.036 Uiso 1 1 calc R U
C10 C 0.2260(3) 0.2533(3) 0.4389(2) 0.0338(4) Uani 1 1 d . .
H10A H 0.2373(3) 0.3162(11) 0.3766(11) 0.041 Uiso 1 1 calc R U
H10B H 0.341(2) 0.2964(8) 0.4984(10) 0.041 Uiso 1 1 calc R U
C12 C -0.1577(3) 0.3155(3) 0.5430(3) 0.0422(5) Uani 1 1 d . .
H12A H -0.2619(19) 0.291(2) 0.4788(10) 0.063 Uiso 1 1 calc R U
H12B H -0.0984(12) 0.446(2) 0.6089(16) 0.063 Uiso 1 1 calc R U
H12C H -0.1900(18) 0.2500(19) 0.6031(17) 0.063 Uiso 1 1 calc R U

loop_
_atom_site_aniso_label
_atom_site_aniso_U_11
_atom_site_aniso_U_22
_atom_site_aniso_U_33
_atom_site_aniso_U_23
_atom_site_aniso_U_13
_atom_site_aniso_U_12
I1 0.02205(7) 0.01757(6) 0.03333(7) 0.01221(5) 0.00873(5) 0.00519(5)
C1 0.0175(7) 0.0152(7) 0.0289(9) 0.0090(7) 0.0058(6) 0.0048(6)
O2 0.0299(7) 0.0282(7) 0.0283(7) 0.0117(6) 0.0097(5) 0.0058(5)
N1 0.0207(7) 0.0216(7) 0.0233(7) 0.0108(6) 0.0053(6) 0.0055(6)
O3 0.0335(8) 0.0443(9) 0.0218(7) 0.0076(6) 0.0041(6) 0.0144(7)
C7 0.0172(7) 0.0203(8) 0.0257(8) 0.0090(7) 0.0061(6) 0.0058(6)
C3 0.0176(7) 0.0184(8) 0.0258(8) 0.0084(7) 0.0061(6) 0.0063(6)
O1 0.0290(7) 0.0391(8) 0.0260(7) 0.0100(6) -0.0032(6) -0.0021(6)
N2 0.0235(8) 0.0259(8) 0.0369(9) 0.0150(7) 0.0095(7) 0.0051(6)
C11 0.0321(10) 0.0371(11) 0.0206(9) 0.0067(8) 0.0009(7) 0.0088(9)
C6 0.0179(8) 0.0237(9) 0.0326(10) 0.0097(8) 0.0046(7) 0.0030(7)
C2 0.0185(7) 0.0188(8) 0.0259(9) 0.0084(7) 0.0015(7) 0.0029(6)
C4 0.0242(8) 0.0260(9) 0.0258(9) 0.0119(8) 0.0046(7) 0.0065(7)
C8 0.0183(8) 0.0244(9) 0.0283(9) 0.0102(8) 0.0028(7) 0.0044(7)
C9 0.0310(9) 0.0308(10) 0.0283(9) 0.0179(8) 0.0068(8) 0.0127(8)
C5 0.0275(9) 0.0286(10) 0.0355(10) 0.0183(9) 0.0118(8) 0.0090(8)
C10 0.0285(10) 0.0292(10) 0.0298(10) 0.0081(8) 0.0032(8) 0.0037(8)
C12 0.0471(13) 0.0478(14) 0.0397(12) 0.0210(11) 0.0184(10) 0.0256(11)

loop_
_atom_type_symbol
_atom_type_description
_atom_type_scat_dispersion_real
_atom_type_scat_dispersion_imag
_atom_type_scat_source
C C 0.0033 0.0016 'International Tables Vol C Tables 4.2.6.8 and 6.1.1.4'
H H 0.0000 0.0000 'International Tables Vol C Tables 4.2.6.8 and 6.1.1.4'
N N 0.0061 0.0033 'International Tables Vol C Tables 4.2.6.8 and 6.1.1.4'
O O 0.0106 0.0060 'International Tables Vol C Tables 4.2.6.8 and 6.1.1.4'
I I -0.4742 1.8119 'International Tables Vol C Tables 4.2.6.8 and 6.1.1.4'

loop_
_geom_angle_atom_site_label_1
_geom_angle_atom_site_label_2
_geom_angle_atom_site_label_3
_geom_angle
C2 C1 N1 122.60(15)
C2 C1 I1 116.99(13)
N1 C1 I1 120.37(12)
C9 O2 C10 114.12(15)
C1 N1 C8 121.49(15)
C1 N1 C9 121.52(15)
C8 N1 C9 116.91(15)
C12 O3 C11 113.05(16)
C6 C7 C3 118.82(18)
C6 C7 C8 119.76(17)
C3 C7 C8 121.42(15)
C7 C3 C4 117.22(15)
C7 C3 C2 118.76(16)
C4 C3 C2 124.00(17)
C6 N2 C5 116.98(16)
O3 C11 C10 109.57(17)
O3 C11 H11A 109.8
C10 C11 H11A 109.8
O3 C11 H11B 109.8
C10 C11 H11B 109.8
H11A C11 H11B 108.2
N2 C6 C7 123.66(19)
N2 C6 H6 118.2
C7 C6 H6 118.2
C1 C2 C3 119.94(17)
C1 C2 H2 120.0
C3 C2 H2 120.0
C5 C4 C3 119.34(18)
C5 C4 H4 120.3
C3 C4 H4 120.3
O1 C8 N1 120.65(17)
O1 C8 C7 123.61(17)
N1 C8 C7 115.74(16)
O2 C9 N1 113.59(15)
O2 C9 H9A 108.8
N1 C9 H9A 108.8
O2 C9 H9B 108.8
N1 C9 H9B 108.8
H9A C9 H9B 107.7
N2 C5 C4 123.90(18)
N2 C5 H5 118.1
C4 C5 H5 118.1
O2 C10 C11 108.97(17)
O2 C10 H10A 109.9
C11 C10 H10A 109.9
O2 C10 H10B 109.9
C11 C10 H10B 109.9
H10A C10 H10B 108.3
O3 C12 H12A 109.5
O3 C12 H12B 109.5
H12A C12 H12B 109.5
O3 C12 H12C 109.5
H12A C12 H12C 109.5
H12B C12 H12C 109.5

loop_
_geom_bond_atom_site_label_1
_geom_bond_atom_site_label_2
_geom_bond_distance
I1 C1 2.1136(16)
C1 C2 1.339(2)
C1 N1 1.394(2)
O2 C9 1.402(2)
O2 C10 1.435(2)
N1 C8 1.405(2)
N1 C9 1.468(2)
O3 C12 1.411(3)
O3 C11 1.413(3)
C7 C6 1.402(3)
C7 C3 1.403(2)
C7 C8 1.460(3)
C3 C4 1.403(3)
C3 C2 1.426(2)
O1 C8 1.228(2)
N2 C6 1.324(3)
N2 C5 1.356(3)
C11 C10 1.501(3)
C11 H11A 1.041(17)
C11 H11B 1.041(17)
C6 H6 0.95(2)
C2 H2 0.87(2)
C4 C5 1.370(3)
C4 H4 0.94(2)
C9 H9A 0.964(16)
C9 H9B 0.964(16)
C5 H5 0.98(2)
C10 H10A 0.991(17)
C10 H10B 0.991(17)
C12 H12A 0.989(15)
C12 H12B 0.989(15)
C12 H12C 0.989(15)

loop_
_geom_torsion_atom_site_label_1
_geom_torsion_atom_site_label_2
_geom_torsion_atom_site_label_3
_geom_torsion_atom_site_label_4
_geom_torsion
C2 C1 N1 C8 -0.5(3)
I1 C1 N1 C8 -178.36(13)
C2 C1 N1 C9 -177.29(16)
I1 C1 N1 C9 4.9(2)
C6 C7 C3 C4 -3.0(3)
C8 C7 C3 C4 176.06(16)
C6 C7 C3 C2 178.24(17)
C8 C7 C3 C2 -2.7(3)
C12 O3 C11 C10 -171.76(17)
C5 N2 C6 C7 0.6(3)
C3 C7 C6 N2 1.8(3)
C8 C7 C6 N2 -177.24(17)
N1 C1 C2 C3 0.2(3)
I1 C1 C2 C3 178.12(13)
C7 C3 C2 C1 1.4(3)
C4 C3 C2 C1 -177.30(17)
C7 C3 C4 C5 1.8(3)
C2 C3 C4 C5 -179.45(18)
C1 N1 C8 O1 178.92(17)
C9 N1 C8 O1 -4.2(3)
C1 N1 C8 C7 -0.7(2)
C9 N1 C8 C7 176.16(15)
C6 C7 C8 O1 1.8(3)
C3 C7 C8 O1 -177.27(19)
C6 C7 C8 N1 -178.60(17)
C3 C7 C8 N1 2.4(3)
C10 O2 C9 N1 -76.2(2)
C1 N1 C9 O2 -83.2(2)
C8 N1 C9 O2 99.91(19)
C6 N2 C5 C4 -1.9(3)
C3 C4 C5 N2 0.6(3)
C9 O2 C10 C11 -167.37(15)
O3 C11 C10 O2 -69.2(2)
